data_7004235
loop_
_publ_author_name
'MacDonald, Daniel G.'
'Corrigan, John F.'

_publ_section_title
;
 New reagents for the synthesis of a series of ferrocenoyl
 functionalized copper and silver chalcogenolate complexes
;
_journal_issue 37
_journal_name_full 'Dalton Transactions'
_journal_page_first 5048
_journal_page_last 5053
_journal_paper_doi 10.1039/b804597f
_journal_year 2008
_chemical_formula_moiety 'C116 H96 Cu4 Fe4 O4 P4 Se4'
_chemical_formula_sum 'C116 H96 Cu4 Fe4 O4 P4 Se4'
_chemical_formula_weight 2471.21
_chemical_name_systematic
;
?
;
_space_group_IT_number 82
_symmetry_cell_setting tetragonal
_symmetry_space_group_name_Hall 'I -4'
_symmetry_space_group_name_H-M 'I -4'
_atom_sites_solution_hydrogens geom
_atom_sites_solution_primary heavy
_atom_sites_solution_secondary difmap
_audit_creation_method SHELXL-97
_cell_angle_alpha 90.00
_cell_angle_beta 90.00
_cell_angle_gamma 90.00
_cell_formula_units_Z 2
_cell_length_a 18.1709(11)
_cell_length_b 18.1709(11)
_cell_length_c 15.2964(10)
_cell_measurement_reflns_used 77405
_cell_measurement_temperature 150(2)
_cell_measurement_theta_max 27.48
_cell_measurement_theta_min 2.04
_cell_volume 5050.6(5)
_computing_cell_refinement 'DENZO-SMN (Otwinowski & Minor, 1997)'
_computing_data_collection 'COLLECT (Nonius, 1997-2001)'
_computing_data_reduction DENZO-SMN
_computing_molecular_graphics 'SHELXTL/PC (Sheldrick, 2001)'
_computing_publication_material SHELXTL/PC
_computing_structure_refinement 'SHELXL-97 (Sheldrick, 1997)'
_computing_structure_solution 'SHELXS-97 (Sheldrick, 1990)'
_diffrn_ambient_temperature 150(2)
_diffrn_measured_fraction_theta_full 0.995
_diffrn_measured_fraction_theta_max 0.995
_diffrn_measurement_device_type 'Nonius Kappa-CCD'
_diffrn_measurement_method '\f scans, and \w scans with \k offsets'
_diffrn_radiation_monochromator graphite
_diffrn_radiation_source 'fine-focus sealed tube'
_diffrn_radiation_type MoK\a
_diffrn_radiation_wavelength 0.71073
_diffrn_reflns_av_R_equivalents 0.1306
_diffrn_reflns_av_sigmaI/netI 0.1025
_diffrn_reflns_limit_h_max 23
_diffrn_reflns_limit_h_min -21
_diffrn_reflns_limit_k_max 22
_diffrn_reflns_limit_k_min -23
_diffrn_reflns_limit_l_max 19
_diffrn_reflns_limit_l_min -19
_diffrn_reflns_number 25354
_diffrn_reflns_theta_full 27.63
_diffrn_reflns_theta_max 27.63
_diffrn_reflns_theta_min 2.24
_diffrn_standards_number 0
_exptl_absorpt_coefficient_mu 2.942
_exptl_absorpt_correction_T_max 0.6667
_exptl_absorpt_correction_T_min 0.3678
_exptl_absorpt_correction_type multi-scan
_exptl_absorpt_process_details 'DENZO-SMN (Otwinowski & Minor, 1997)'
_exptl_crystal_colour orange
_exptl_crystal_density_diffrn 1.625
_exptl_crystal_density_method 'not measured'
_exptl_crystal_description 'prism fragment'
_exptl_crystal_F_000 2480
_exptl_crystal_size_max 0.43
_exptl_crystal_size_mid 0.20
_exptl_crystal_size_min 0.15
_refine_diff_density_max 0.583
_refine_diff_density_min -0.575
_refine_diff_density_rms 0.110
_refine_ls_abs_structure_details 'Flack H D (1983), Acta Cryst. A39, 876-881'
_refine_ls_abs_structure_Flack 0.07(2)
_refine_ls_extinction_method none
_refine_ls_goodness_of_fit_ref 1.074
_refine_ls_hydrogen_treatment constr
_refine_ls_matrix_type full
_refine_ls_number_parameters 247
_refine_ls_number_reflns 5817
_refine_ls_number_restraints 0
_refine_ls_restrained_S_all 1.074
_refine_ls_R_factor_all 0.1053
_refine_ls_R_factor_gt 0.0657
_refine_ls_shift/su_max 0.000
_refine_ls_shift/su_mean 0.000
_refine_ls_structure_factor_coef Fsqd
_refine_ls_weighting_details 'calc w=1/[\s^2^(Fo^2^)+(0.0000P)^2^+39.6622P] where P=(Fo^2^+2Fc^2^)/3'
_refine_ls_weighting_scheme calc
_refine_ls_wR_factor_gt 0.1141
_refine_ls_wR_factor_ref 0.1264
_reflns_number_gt 4095
_reflns_number_total 5817
_reflns_threshold_expression I>2\s(I)
_cod_data_source_file b804597f.txt
_cod_data_source_block 07203b
_cod_depositor_comments
;
The following automatic conversions were performed:
'_symmetry_cell_setting' value 'Tetragonal' changed to 'tetragonal'
according to '/home/saulius/struct/CIF-dictionaries/cif_core.dic'
dictionary named 'cif_core.dic' version 2.4.1 from 2010-06-29.

Automatic conversion script
Id: cif_fix_enum 1527 2010-12-29 10:47:43Z saulius 
;
_cod_original_sg_symbol_Hall I-4
_cod_original_sg_symbol_H-M I-4
_cod_database_code 7004235

loop_
_symmetry_equiv_pos_as_xyz
'x, y, z'
'-x, -y, z'
'y, -x, -z'
'-y, x, -z'
'x+1/2, y+1/2, z+1/2'
'-x+1/2, -y+1/2, z+1/2'
'y+1/2, -x+1/2, -z+1/2'
'-y+1/2, x+1/2, -z+1/2'

loop_
_atom_site_label
_atom_site_type_symbol
_atom_site_fract_x
_atom_site_fract_y
_atom_site_fract_z
_atom_site_U_iso_or_equiv
_atom_site_adp_type
_atom_site_occupancy
_atom_site_symmetry_multiplicity
_atom_site_calc_flag
_atom_site_refinement_flags
_atom_site_disorder_assembly
_atom_site_disorder_group
Se1 Se 0.51630(4) 0.40510(4) 0.10013(5) 0.03252(18) Uani 1 1 d . . .
Fe1 Fe 0.47340(7) 0.22382(7) 0.26218(8) 0.0428(3) Uani 1 1 d . . .
Cu1 Cu 0.48493(6) 0.38714(6) -0.04924(7) 0.0359(2) Uani 1 1 d . A .
P1 P 0.51516(13) 0.29483(13) -0.13792(16) 0.0411(6) Uani 1 1 d . . .
O1 O 0.6345(3) 0.3150(4) 0.1492(5) 0.0564(18) Uani 1 1 d . . .
C1 C 0.5233(5) 0.2503(5) 0.1470(5) 0.039(2) Uani 1 1 d . . .
C2 C 0.4450(5) 0.2436(5) 0.1356(5) 0.041(2) Uani 1 1 d . . .
H2A H 0.4109 0.2830 0.1145 0.049 Uiso 1 1 calc R . .
C3 C 0.4247(6) 0.1706(5) 0.1608(6) 0.054(3) Uani 1 1 d . . .
H3A H 0.3736 0.1501 0.1606 0.065 Uiso 1 1 calc R . .
C4 C 0.4885(6) 0.1324(5) 0.1845(6) 0.054(3) Uani 1 1 d . . .
H4A H 0.4904 0.0803 0.2055 0.065 Uiso 1 1 calc R . .
C5 C 0.5495(6) 0.1808(5) 0.1778(5) 0.048(3) Uani 1 1 d . . .
H5A H 0.6018 0.1685 0.1923 0.058 Uiso 1 1 calc R . .
C6 C 0.4258(7) 0.3063(7) 0.3357(8) 0.071(3) Uani 1 1 d . . .
H6A H 0.3968 0.3490 0.3130 0.085 Uiso 1 1 calc R . .
C7 C 0.3974(6) 0.2354(6) 0.3591(7) 0.061(3) Uani 1 1 d . . .
H7A H 0.3446 0.2202 0.3555 0.073 Uiso 1 1 calc R . .
C8 C 0.4536(6) 0.1924(6) 0.3868(6) 0.056(3) Uani 1 1 d . . .
H8A H 0.4484 0.1402 0.4067 0.067 Uiso 1 1 calc R . .
C9 C 0.5219(6) 0.2318(6) 0.3818(6) 0.056(3) Uani 1 1 d . . .
H9A H 0.5717 0.2133 0.3988 0.068 Uiso 1 1 calc R . .
C10 C 0.5039(6) 0.3042(6) 0.3499(7) 0.061(3) Uani 1 1 d . . .
H10A H 0.5394 0.3452 0.3388 0.073 Uiso 1 1 calc R . .
C11 C 0.5667(5) 0.3155(5) 0.1356(6) 0.043(2) Uani 1 1 d . . .
C12 C 0.6123(5) 0.2708(5) -0.1463(7) 0.042(2) Uani 1 1 d . A .
C13 C 0.6478(5) 0.2530(6) -0.2212(7) 0.057(3) Uani 1 1 d . . .
H13A H 0.6212 0.2547 -0.2746 0.068 Uiso 1 1 calc R A .
C14 C 0.7221(6) 0.2323(6) -0.2235(8) 0.067(3) Uani 1 1 d . A .
H14A H 0.7456 0.2195 -0.2768 0.080 Uiso 1 1 calc R . .
C15 C 0.7605(6) 0.2314(6) -0.1432(10) 0.071(4) Uani 1 1 d . . .
H15A H 0.8109 0.2175 -0.1422 0.085 Uiso 1 1 calc R A .
C16 C 0.7267(6) 0.2499(6) -0.0684(8) 0.068(3) Uani 1 1 d . A .
H16A H 0.7536 0.2494 -0.0151 0.082 Uiso 1 1 calc R . .
C17 C 0.6524(5) 0.2701(6) -0.0678(7) 0.059(3) Uani 1 1 d . . .
H17A H 0.6291 0.2833 -0.0145 0.071 Uiso 1 1 calc R A .
C18 C 0.4872(8) 0.2977(7) -0.2474(6) 0.037(4) Uiso 0.50 1 d PG A 1
C19 C 0.4922(8) 0.3666(6) -0.2866(8) 0.045(5) Uiso 0.50 1 d PG A 1
H19A H 0.5079 0.4078 -0.2533 0.054 Uiso 0.50 1 calc PR A 1
C20 C 0.4742(8) 0.3750(6) -0.3743(8) 0.061(6) Uiso 0.50 1 d PG A 1
H20A H 0.4776 0.4221 -0.4011 0.073 Uiso 0.50 1 calc PR A 1
C21 C 0.4512(8) 0.3146(8) -0.4230(6) 0.055(5) Uiso 0.50 1 d PG A 1
H21A H 0.4390 0.3204 -0.4829 0.066 Uiso 0.50 1 calc PR A 1
C22 C 0.4463(8) 0.2458(6) -0.3838(8) 0.051(5) Uiso 0.50 1 d PG A 1
H22A H 0.4306 0.2045 -0.4171 0.062 Uiso 0.50 1 calc PR A 1
C23 C 0.4642(8) 0.2373(6) -0.2961(8) 0.048(5) Uiso 0.50 1 d PG A 1
H23A H 0.4608 0.1902 -0.2693 0.057 Uiso 0.50 1 calc PR A 1
C18A C 0.4919(8) 0.3202(7) -0.2572(6) 0.035(4) Uiso 0.50 1 d PG A 2
C19A C 0.5061(8) 0.3912(7) -0.2863(7) 0.052(5) Uiso 0.50 1 d PG A 2
H19B H 0.5244 0.4272 -0.2467 0.063 Uiso 0.50 1 calc PR A 2
C20A C 0.4936(8) 0.4098(6) -0.3732(7) 0.049(5) Uiso 0.50 1 d PG A 2
H20B H 0.5033 0.4583 -0.3930 0.058 Uiso 0.50 1 calc PR A 2
C21A C 0.4668(8) 0.3572(7) -0.4310(6) 0.047(5) Uiso 0.50 1 d PG A 2
H21B H 0.4582 0.3699 -0.4904 0.056 Uiso 0.50 1 calc PR A 2
C22A C 0.4526(8) 0.2861(7) -0.4020(7) 0.053(5) Uiso 0.50 1 d PG A 2
H22B H 0.4343 0.2502 -0.4415 0.064 Uiso 0.50 1 calc PR A 2
C23A C 0.4651(8) 0.2676(6) -0.3151(8) 0.052(5) Uiso 0.50 1 d PG A 2
H23B H 0.4554 0.2190 -0.2953 0.062 Uiso 0.50 1 calc PR A 2
C24 C 0.4739(7) 0.2044(6) -0.0948(9) 0.050(6) Uiso 0.50 1 d PG A 1
C25 C 0.5151(5) 0.1453(7) -0.0642(9) 0.048(5) Uiso 0.50 1 d PG A 1
H25A H 0.5672 0.1488 -0.0613 0.058 Uiso 0.50 1 calc PR A 1
C26 C 0.4800(6) 0.0810(6) -0.0378(8) 0.053(5) Uiso 0.50 1 d PG A 1
H26A H 0.5082 0.0406 -0.0169 0.064 Uiso 0.50 1 calc PR A 1
C27 C 0.4038(6) 0.0758(6) -0.0420(9) 0.059(5) Uiso 0.50 1 d PG A 1
H27A H 0.3799 0.0319 -0.0240 0.071 Uiso 0.50 1 calc PR A 1
C28 C 0.3626(5) 0.1349(8) -0.0726(9) 0.046(9) Uiso 0.50 1 d PG A 1
H28A H 0.3105 0.1314 -0.0755 0.056 Uiso 0.50 1 calc PR A 1
C29 C 0.3976(7) 0.1992(7) -0.0990(9) 0.031(4) Uiso 0.50 1 d PG A 1
H29A H 0.3695 0.2396 -0.1199 0.037 Uiso 0.50 1 calc PR A 1
C24A C 0.4712(8) 0.2107(6) -0.1232(9) 0.038(5) Uiso 0.50 1 d PG A 2
C25A C 0.5005(6) 0.1454(7) -0.1553(9) 0.058(6) Uiso 0.50 1 d PG A 2
H25B H 0.5463 0.1458 -0.1852 0.070 Uiso 0.50 1 calc PR A 2
C26A C 0.4628(8) 0.0795(6) -0.1436(10) 0.081(7) Uiso 0.50 1 d PG A 2
H26B H 0.4829 0.0349 -0.1655 0.097 Uiso 0.50 1 calc PR A 2
C27A C 0.3958(8) 0.0790(7) -0.0997(11) 0.068(6) Uiso 0.50 1 d PG A 2
H27B H 0.3701 0.0340 -0.0917 0.081 Uiso 0.50 1 calc PR A 2
C28A C 0.3665(7) 0.1443(9) -0.0677(11) 0.076(14) Uiso 0.50 1 d PG A 2
H28B H 0.3207 0.1439 -0.0377 0.091 Uiso 0.50 1 calc PR A 2
C29A C 0.4042(8) 0.2101(7) -0.0794(10) 0.054(7) Uiso 0.50 1 d PG A 2
H29B H 0.3841 0.2547 -0.0574 0.065 Uiso 0.50 1 calc PR A 2

loop_
_atom_site_aniso_label
_atom_site_aniso_U_11
_atom_site_aniso_U_22
_atom_site_aniso_U_33
_atom_site_aniso_U_23
_atom_site_aniso_U_13
_atom_site_aniso_U_12
Se1 0.0316(5) 0.0329(5) 0.0331(4) 0.0031(4) 0.0003(4) -0.0005(4)
Fe1 0.0474(8) 0.0389(8) 0.0420(7) -0.0017(6) -0.0004(6) 0.0011(6)
Cu1 0.0371(6) 0.0354(6) 0.0353(5) 0.0001(5) -0.0007(5) 0.0043(5)
P1 0.0364(13) 0.0377(13) 0.0491(14) -0.0078(11) 0.0031(11) 0.0022(10)
O1 0.034(4) 0.069(5) 0.066(5) 0.020(4) -0.006(3) 0.009(3)
C1 0.046(5) 0.043(5) 0.028(4) 0.004(4) 0.002(4) 0.002(4)
C2 0.055(6) 0.036(5) 0.031(4) 0.001(4) -0.006(4) -0.009(4)
C3 0.078(8) 0.040(6) 0.045(6) 0.001(5) 0.004(5) -0.021(5)
C4 0.083(8) 0.034(5) 0.045(6) -0.001(4) -0.002(5) -0.001(5)
C5 0.070(7) 0.045(6) 0.030(5) -0.003(4) -0.002(5) 0.020(5)
C6 0.072(8) 0.077(9) 0.063(8) -0.025(6) -0.001(6) 0.013(7)
C7 0.040(6) 0.072(8) 0.071(7) -0.016(6) 0.009(5) -0.007(5)
C8 0.057(6) 0.078(7) 0.033(5) 0.000(5) 0.008(5) -0.014(6)
C9 0.052(6) 0.077(8) 0.040(6) -0.003(5) -0.009(5) -0.003(5)
C10 0.076(8) 0.053(7) 0.054(6) -0.022(5) 0.014(6) -0.020(6)
C11 0.041(5) 0.054(6) 0.035(5) -0.003(4) 0.001(4) 0.004(4)
C12 0.036(5) 0.039(5) 0.052(6) -0.004(4) -0.001(4) -0.004(4)
C13 0.043(6) 0.073(7) 0.055(7) -0.014(6) 0.004(5) 0.008(5)
C14 0.065(8) 0.067(8) 0.068(8) -0.006(6) 0.015(6) 0.025(6)
C15 0.037(6) 0.056(7) 0.119(11) -0.015(7) 0.009(7) 0.003(5)
C16 0.046(6) 0.078(8) 0.080(8) -0.007(7) -0.025(6) 0.007(6)
C17 0.052(6) 0.067(7) 0.059(7) -0.008(5) 0.000(5) 0.014(5)

loop_
_atom_type_symbol
_atom_type_description
_atom_type_scat_dispersion_real
_atom_type_scat_dispersion_imag
_atom_type_scat_source
C C 0.0033 0.0016 'International Tables Vol C Tables 4.2.6.8 and 6.1.1.4'
H H 0.0000 0.0000 'International Tables Vol C Tables 4.2.6.8 and 6.1.1.4'
O O 0.0106 0.0060 'International Tables Vol C Tables 4.2.6.8 and 6.1.1.4'
P P 0.1023 0.0942 'International Tables Vol C Tables 4.2.6.8 and 6.1.1.4'
Fe Fe 0.3463 0.8444 'International Tables Vol C Tables 4.2.6.8 and 6.1.1.4'
Cu Cu 0.3201 1.2651 'International Tables Vol C Tables 4.2.6.8 and 6.1.1.4'
Se Se -0.0929 2.2259 'International Tables Vol C Tables 4.2.6.8 and 6.1.1.4'

loop_
_geom_angle_atom_site_label_1
_geom_angle_atom_site_label_2
_geom_angle_atom_site_label_3
_geom_angle
_geom_angle_site_symmetry_1
_geom_angle_site_symmetry_3
_geom_angle_publ_flag
C11 Se1 Cu1 105.4(3) . . ?
C11 Se1 Cu1 104.6(3) . 4_655 ?
Cu1 Se1 Cu1 86.94(4) . 4_655 ?
C8 Fe1 C3 120.5(4) . . ?
C8 Fe1 C2 154.3(4) . . ?
C3 Fe1 C2 41.2(3) . . ?
C8 Fe1 C9 41.4(4) . . ?
C3 Fe1 C9 155.3(4) . . ?
C2 Fe1 C9 162.2(4) . . ?
C8 Fe1 C7 39.0(4) . . ?
C3 Fe1 C7 108.0(4) . . ?
C2 Fe1 C7 120.1(4) . . ?
C9 Fe1 C7 68.4(4) . . ?
C8 Fe1 C1 163.8(4) . . ?
C3 Fe1 C1 69.3(4) . . ?
C2 Fe1 C1 41.3(3) . . ?
C9 Fe1 C1 124.6(4) . . ?
C7 Fe1 C1 154.9(4) . . ?
C8 Fe1 C5 127.3(4) . . ?
C3 Fe1 C5 68.4(4) . . ?
C2 Fe1 C5 68.9(4) . . ?
C9 Fe1 C5 107.5(4) . . ?
C7 Fe1 C5 163.0(4) . . ?
C1 Fe1 C5 41.0(3) . . ?
C8 Fe1 C4 109.8(4) . . ?
C3 Fe1 C4 40.0(4) . . ?
C2 Fe1 C4 68.1(4) . . ?
C9 Fe1 C4 121.2(4) . . ?
C7 Fe1 C4 126.4(4) . . ?
C1 Fe1 C4 68.5(4) . . ?
C5 Fe1 C4 40.4(4) . . ?
C8 Fe1 C10 68.5(4) . . ?
C3 Fe1 C10 162.3(5) . . ?
C2 Fe1 C10 124.2(4) . . ?
C9 Fe1 C10 41.2(4) . . ?
C7 Fe1 C10 68.6(4) . . ?
C1 Fe1 C10 106.0(4) . . ?
C5 Fe1 C10 120.0(4) . . ?
C4 Fe1 C10 155.7(5) . . ?
C8 Fe1 C6 67.5(5) . . ?
C3 Fe1 C6 125.4(5) . . ?
C2 Fe1 C6 106.5(5) . . ?
C9 Fe1 C6 68.9(5) . . ?
C7 Fe1 C6 40.9(4) . . ?
C1 Fe1 C6 119.1(5) . . ?
C5 Fe1 C6 154.7(5) . . ?
C4 Fe1 C6 162.8(5) . . ?
C10 Fe1 C6 40.8(4) . . ?
P1 Cu1 Se1 129.05(8) . . ?
P1 Cu1 Se1 120.07(8) . 3_565 ?
Se1 Cu1 Se1 110.82(5) . 3_565 ?
C24A P1 C18 91.0(6) . . ?
C24A P1 C12 104.0(5) . . ?
C18 P1 C12 102.7(6) . . ?
C24A P1 C24 13.0(6) . . ?
C18 P1 C24 103.9(6) . . ?
C12 P1 C24 101.3(5) . . ?
C24A P1 C18A 103.4(6) . . ?
C18 P1 C18A 12.7(6) . . ?
C12 P1 C18A 101.7(6) . . ?
C24 P1 C18A 116.3(6) . . ?
C24A P1 Cu1 118.0(5) . . ?
C18 P1 Cu1 119.3(5) . . ?
C12 P1 Cu1 117.6(3) . . ?
C24 P1 Cu1 109.8(4) . . ?
C18A P1 Cu1 110.0(4) . . ?
C5 C1 C11 125.9(9) . . ?
C5 C1 C2 107.2(8) . . ?
C11 C1 C2 126.8(8) . . ?
C5 C1 Fe1 69.8(5) . . ?
C11 C1 Fe1 123.0(6) . . ?
C2 C1 Fe1 69.2(5) . . ?
C3 C2 C1 107.5(8) . . ?
C3 C2 Fe1 69.2(5) . . ?
C1 C2 Fe1 69.5(5) . . ?
C3 C2 H2A 126.2 . . ?
C1 C2 H2A 126.2 . . ?
Fe1 C2 H2A 126.2 . . ?
C4 C3 C2 108.4(9) . . ?
C4 C3 Fe1 71.2(6) . . ?
C2 C3 Fe1 69.6(5) . . ?
C4 C3 H3A 125.8 . . ?
C2 C3 H3A 125.8 . . ?
Fe1 C3 H3A 125.8 . . ?
C3 C4 C5 108.8(8) . . ?
C3 C4 Fe1 68.8(6) . . ?
C5 C4 Fe1 69.3(5) . . ?
C3 C4 H4A 125.6 . . ?
C5 C4 H4A 125.6 . . ?
Fe1 C4 H4A 125.6 . . ?
C4 C5 C1 108.0(9) . . ?
C4 C5 Fe1 70.3(6) . . ?
C1 C5 Fe1 69.2(5) . . ?
C4 C5 H5A 126.0 . . ?
C1 C5 H5A 126.0 . . ?
Fe1 C5 H5A 126.0 . . ?
C7 C6 C10 107.1(10) . . ?
C7 C6 Fe1 68.6(6) . . ?
C10 C6 Fe1 69.4(6) . . ?
C7 C6 H6A 126.4 . . ?
C10 C6 H6A 126.4 . . ?
Fe1 C6 H6A 126.4 . . ?
C8 C7 C6 109.0(10) . . ?
C8 C7 Fe1 69.9(6) . . ?
C6 C7 Fe1 70.5(6) . . ?
C8 C7 H7A 125.5 . . ?
C6 C7 H7A 125.5 . . ?
Fe1 C7 H7A 125.5 . . ?
C7 C8 C9 110.3(10) . . ?
C7 C8 Fe1 71.1(6) . . ?
C9 C8 Fe1 69.8(5) . . ?
C7 C8 H8A 124.8 . . ?
C9 C8 H8A 124.8 . . ?
Fe1 C8 H8A 124.8 . . ?
C8 C9 C10 106.2(9) . . ?
C8 C9 Fe1 68.8(5) . . ?
C10 C9 Fe1 70.3(5) . . ?
C8 C9 H9A 126.9 . . ?
C10 C9 H9A 126.9 . . ?
Fe1 C9 H9A 126.9 . . ?
C6 C10 C9 107.4(10) . . ?
C6 C10 Fe1 69.8(6) . . ?
C9 C10 Fe1 68.6(5) . . ?
C6 C10 H10A 126.3 . . ?
C9 C10 H10A 126.3 . . ?
Fe1 C10 H10A 126.3 . . ?
O1 C11 C1 121.1(9) . . ?
O1 C11 Se1 121.1(7) . . ?
C1 C11 Se1 117.8(6) . . ?
C13 C12 C17 118.3(8) . . ?
C13 C12 P1 125.3(8) . . ?
C17 C12 P1 116.4(7) . . ?
C12 C13 C14 122.9(10) . . ?
C12 C13 H13A 118.5 . . ?
C14 C13 H13A 118.5 . . ?
C13 C14 C15 117.2(10) . . ?
C13 C14 H14A 121.4 . . ?
C15 C14 H14A 121.4 . . ?
C16 C15 C14 120.8(9) . . ?
C16 C15 H15A 119.6 . . ?
C14 C15 H15A 119.6 . . ?
C15 C16 C17 120.8(10) . . ?
C15 C16 H16A 119.6 . . ?
C17 C16 H16A 119.6 . . ?
C16 C17 C12 119.8(10) . . ?
C16 C17 H17A 120.1 . . ?
C12 C17 H17A 120.1 . . ?
C19 C18 C23 120.0 . . ?
C19 C18 P1 114.8(7) . . ?
C23 C18 P1 125.1(7) . . ?
C18 C19 C20 120.0 . . ?
C18 C19 H19A 120.0 . . ?
C20 C19 H19A 120.0 . . ?
C19 C20 C21 120.0 . . ?
C19 C20 H20A 120.0 . . ?
C21 C20 H20A 120.0 . . ?
C22 C21 C20 120.0 . . ?
C22 C21 H21A 120.0 . . ?
C20 C21 H21A 120.0 . . ?
C21 C22 C23 120.0 . . ?
C21 C22 H22A 120.0 . . ?
C23 C22 H22A 120.0 . . ?
C22 C23 C18 120.0 . . ?
C22 C23 H23A 120.0 . . ?
C18 C23 H23A 120.0 . . ?
C19A C18A C23A 120.0 . . ?
C19A C18A P1 118.9(7) . . ?
C23A C18A P1 121.0(7) . . ?
C20A C19A C18A 120.0 . . ?
C20A C19A H19B 120.0 . . ?
C18A C19A H19B 120.0 . . ?
C19A C20A C21A 120.0 . . ?
C19A C20A H20B 120.0 . . ?
C21A C20A H20B 120.0 . . ?
C22A C21A C20A 120.0 . . ?
C22A C21A H21B 120.0 . . ?
C20A C21A H21B 120.0 . . ?
C21A C22A C23A 120.0 . . ?
C21A C22A H22B 120.0 . . ?
C23A C22A H22B 120.0 . . ?
C22A C23A C18A 120.0 . . ?
C22A C23A H23B 120.0 . . ?
C18A C23A H23B 120.0 . . ?
C25 C24 C29 120.0 . . ?
C25 C24 P1 124.4(7) . . ?
C29 C24 P1 115.5(7) . . ?
C26 C25 C24 120.0 . . ?
C26 C25 H25A 120.0 . . ?
C24 C25 H25A 120.0 . . ?
C27 C26 C25 120.0 . . ?
C27 C26 H26A 120.0 . . ?
C25 C26 H26A 120.0 . . ?
C26 C27 C28 120.0 . . ?
C26 C27 H27A 120.0 . . ?
C28 C27 H27A 120.0 . . ?
C27 C28 C29 120.0 . . ?
C27 C28 H28A 120.0 . . ?
C29 C28 H28A 120.0 . . ?
C28 C29 C24 120.0 . . ?
C28 C29 H29A 120.0 . . ?
C24 C29 H29A 120.0 . . ?
C25A C24A C29A 120.0 . . ?
C25A C24A P1 121.9(8) . . ?
C29A C24A P1 118.1(8) . . ?
C26A C25A C24A 120.0 . . ?
C26A C25A H25B 120.0 . . ?
C24A C25A H25B 120.0 . . ?
C25A C26A C27A 120.0 . . ?
C25A C26A H26B 120.0 . . ?
C27A C26A H26B 120.0 . . ?
C26A C27A C28A 120.0 . . ?
C26A C27A H27B 120.0 . . ?
C28A C27A H27B 120.0 . . ?
C27A C28A C29A 120.0 . . ?
C27A C28A H28B 120.0 . . ?
C29A C28A H28B 120.0 . . ?
C28A C29A C24A 120.0 . . ?
C28A C29A H29B 120.0 . . ?
C24A C29A H29B 120.0 . . ?

loop_
_geom_bond_atom_site_label_1
_geom_bond_atom_site_label_2
_geom_bond_distance
_geom_bond_site_symmetry_2
_geom_bond_publ_flag
Se1 C11 1.945(9) . ?
Se1 Cu1 2.3772(13) . ?
Se1 Cu1 2.4060(13) 4_655 ?
Fe1 C8 2.023(9) . ?
Fe1 C3 2.031(10) . ?
Fe1 C2 2.036(8) . ?
Fe1 C9 2.036(9) . ?
Fe1 C7 2.038(10) . ?
Fe1 C1 2.039(8) . ?
Fe1 C5 2.047(9) . ?
Fe1 C4 2.061(10) . ?
Fe1 C10 2.059(10) . ?
Fe1 C6 2.064(11) . ?
Cu1 P1 2.226(3) . ?
Cu1 Se1 2.4060(13) 3_565 ?
P1 C24A 1.740(11) . ?
P1 C18 1.752(9) . ?
P1 C12 1.823(9) . ?
P1 C24 1.923(9) . ?
P1 C18A 1.929(9) . ?
O1 C11 1.249(10) . ?
C1 C5 1.430(12) . ?
C1 C11 1.435(12) . ?
C1 C2 1.438(12) . ?
C2 C3 1.430(12) . ?
C2 H2A 1.0000 . ?
C3 C4 1.399(14) . ?
C3 H3A 1.0000 . ?
C4 C5 1.420(14) . ?
C4 H4A 1.0000 . ?
C5 H5A 1.0000 . ?
C6 C7 1.433(15) . ?
C6 C10 1.436(15) . ?
C6 H6A 1.0000 . ?
C7 C8 1.355(14) . ?
C7 H7A 1.0000 . ?
C8 C9 1.435(13) . ?
C8 H8A 1.0000 . ?
C9 C10 1.440(14) . ?
C9 H9A 1.0000 . ?
C10 H10A 1.0000 . ?
C12 C13 1.354(13) . ?
C12 C17 1.404(14) . ?
C13 C14 1.401(13) . ?
C13 H13A 0.9500 . ?
C14 C15 1.413(16) . ?
C14 H14A 0.9500 . ?
C15 C16 1.341(16) . ?
C15 H15A 0.9500 . ?
C16 C17 1.400(13) . ?
C16 H16A 0.9500 . ?
C17 H17A 0.9500 . ?
C18 C19 1.3900 . ?
C18 C23 1.3900 . ?
C19 C20 1.3900 . ?
C19 H19A 0.9500 . ?
C20 C21 1.3900 . ?
C20 H20A 0.9500 . ?
C21 C22 1.3900 . ?
C21 H21A 0.9500 . ?
C22 C23 1.3900 . ?
C22 H22A 0.9500 . ?
C23 H23A 0.9500 . ?
C18A C19A 1.3900 . ?
C18A C23A 1.3900 . ?
C19A C20A 1.3900 . ?
C19A H19B 0.9500 . ?
C20A C21A 1.3900 . ?
C20A H20B 0.9500 . ?
C21A C22A 1.3900 . ?
C21A H21B 0.9500 . ?
C22A C23A 1.3900 . ?
C22A H22B 0.9500 . ?
C23A H23B 0.9500 . ?
C24 C25 1.3900 . ?
C24 C29 1.3900 . ?
C25 C26 1.3900 . ?
C25 H25A 0.9500 . ?
C26 C27 1.3900 . ?
C26 H26A 0.9500 . ?
C27 C28 1.3900 . ?
C27 H27A 0.9500 . ?
C28 C29 1.3900 . ?
C28 H28A 0.9500 . ?
C29 H29A 0.9500 . ?
C24A C25A 1.3900 . ?
C24A C29A 1.3900 . ?
C25A C26A 1.3900 . ?
C25A H25B 0.9500 . ?
C26A C27A 1.3900 . ?
C26A H26B 0.9500 . ?
C27A C28A 1.3900 . ?
C27A H27B 0.9500 . ?
C28A C29A 1.3900 . ?
C28A H28B 0.9500 . ?
C29A H29B 0.9500 . ?

loop_
_geom_torsion_atom_site_label_1
_geom_torsion_atom_site_label_2
_geom_torsion_atom_site_label_3
_geom_torsion_atom_site_label_4
_geom_torsion
_geom_torsion_site_symmetry_1
_geom_torsion_site_symmetry_2
_geom_torsion_site_symmetry_3
_geom_torsion_site_symmetry_4
_geom_torsion_publ_flag
C11 Se1 Cu1 P1 -6.1(3) . . . . ?
Cu1 Se1 Cu1 P1 98.21(11) 4_655 . . . ?
C11 Se1 Cu1 Se1 171.0(3) . . . 3_565 ?
Cu1 Se1 Cu1 Se1 -84.730(16) 4_655 . . 3_565 ?
Se1 Cu1 P1 C24A 73.9(6) . . . . ?
Se1 Cu1 P1 C24A -102.9(5) 3_565 . . . ?
Se1 Cu1 P1 C18 -177.4(5) . . . . ?
Se1 Cu1 P1 C18 5.8(6) 3_565 . . . ?
Se1 Cu1 P1 C12 -52.1(4) . . . . ?
Se1 Cu1 P1 C12 131.1(4) 3_565 . . . ?
Se1 Cu1 P1 C24 63.0(5) . . . . ?
Se1 Cu1 P1 C24 -113.9(4) 3_565 . . . ?
Se1 Cu1 P1 C18A -167.8(5) . . . . ?
Se1 Cu1 P1 C18A 15.4(5) 3_565 . . . ?
C8 Fe1 C1 C5 49.6(16) . . . . ?
C3 Fe1 C1 C5 -80.5(6) . . . . ?
C2 Fe1 C1 C5 -118.5(8) . . . . ?
C9 Fe1 C1 C5 76.4(7) . . . . ?
C7 Fe1 C1 C5 -168.9(9) . . . . ?
C4 Fe1 C1 C5 -37.5(6) . . . . ?
C10 Fe1 C1 C5 117.5(6) . . . . ?
C6 Fe1 C1 C5 159.6(6) . . . . ?
C8 Fe1 C1 C11 -70.8(17) . . . . ?
C3 Fe1 C1 C11 159.1(9) . . . . ?
C2 Fe1 C1 C11 121.2(10) . . . . ?
C9 Fe1 C1 C11 -44.0(9) . . . . ?
C7 Fe1 C1 C11 70.8(13) . . . . ?
C5 Fe1 C1 C11 -120.4(10) . . . . ?
C4 Fe1 C1 C11 -157.9(9) . . . . ?
C10 Fe1 C1 C11 -2.9(9) . . . . ?
C6 Fe1 C1 C11 39.3(9) . . . . ?
C8 Fe1 C1 C2 168.0(13) . . . . ?
C3 Fe1 C1 C2 38.0(5) . . . . ?
C9 Fe1 C1 C2 -165.2(6) . . . . ?
C7 Fe1 C1 C2 -50.4(11) . . . . ?
C5 Fe1 C1 C2 118.5(8) . . . . ?
C4 Fe1 C1 C2 81.0(6) . . . . ?
C10 Fe1 C1 C2 -124.0(6) . . . . ?
C6 Fe1 C1 C2 -81.9(6) . . . . ?
C5 C1 C2 C3 0.8(10) . . . . ?
C11 C1 C2 C3 -175.2(8) . . . . ?
Fe1 C1 C2 C3 -59.0(6) . . . . ?
C5 C1 C2 Fe1 59.7(6) . . . . ?
C11 C1 C2 Fe1 -116.3(9) . . . . ?
C8 Fe1 C2 C3 -53.2(12) . . . . ?
C9 Fe1 C2 C3 162.5(13) . . . . ?
C7 Fe1 C2 C3 -83.1(7) . . . . ?
C1 Fe1 C2 C3 119.1(8) . . . . ?
C5 Fe1 C2 C3 80.9(6) . . . . ?
C4 Fe1 C2 C3 37.3(6) . . . . ?
C10 Fe1 C2 C3 -166.5(6) . . . . ?
C6 Fe1 C2 C3 -125.4(7) . . . . ?
C8 Fe1 C2 C1 -172.3(9) . . . . ?
C3 Fe1 C2 C1 -119.1(8) . . . . ?
C9 Fe1 C2 C1 43.4(15) . . . . ?
C7 Fe1 C2 C1 157.8(6) . . . . ?
C5 Fe1 C2 C1 -38.2(5) . . . . ?
C4 Fe1 C2 C1 -81.8(6) . . . . ?
C10 Fe1 C2 C1 74.4(7) . . . . ?
C6 Fe1 C2 C1 115.5(6) . . . . ?
C1 C2 C3 C4 -1.8(10) . . . . ?
Fe1 C2 C3 C4 -60.9(7) . . . . ?
C1 C2 C3 Fe1 59.1(6) . . . . ?
C8 Fe1 C3 C4 -84.8(7) . . . . ?
C2 Fe1 C3 C4 118.9(9) . . . . ?
C9 Fe1 C3 C4 -48.3(12) . . . . ?
C7 Fe1 C3 C4 -125.6(6) . . . . ?
C1 Fe1 C3 C4 80.8(6) . . . . ?
C5 Fe1 C3 C4 36.7(6) . . . . ?
C10 Fe1 C3 C4 158.5(13) . . . . ?
C6 Fe1 C3 C4 -167.6(7) . . . . ?
C8 Fe1 C3 C2 156.3(6) . . . . ?
C9 Fe1 C3 C2 -167.2(9) . . . . ?
C7 Fe1 C3 C2 115.5(6) . . . . ?
C1 Fe1 C3 C2 -38.1(5) . . . . ?
C5 Fe1 C3 C2 -82.2(6) . . . . ?
C4 Fe1 C3 C2 -118.9(9) . . . . ?
C10 Fe1 C3 C2 39.6(16) . . . . ?
C6 Fe1 C3 C2 73.6(8) . . . . ?
C2 C3 C4 C5 2.1(11) . . . . ?
Fe1 C3 C4 C5 -57.8(7) . . . . ?
C2 C3 C4 Fe1 59.9(6) . . . . ?
C8 Fe1 C4 C3 114.2(6) . . . . ?
C2 Fe1 C4 C3 -38.4(6) . . . . ?
C9 Fe1 C4 C3 158.6(6) . . . . ?
C7 Fe1 C4 C3 73.7(7) . . . . ?
C1 Fe1 C4 C3 -83.0(6) . . . . ?
C5 Fe1 C4 C3 -121.0(8) . . . . ?
C10 Fe1 C4 C3 -164.2(9) . . . . ?
C6 Fe1 C4 C3 36.5(18) . . . . ?
C8 Fe1 C4 C5 -124.8(6) . . . . ?
C3 Fe1 C4 C5 121.0(8) . . . . ?
C2 Fe1 C4 C5 82.6(6) . . . . ?
C9 Fe1 C4 C5 -80.4(6) . . . . ?
C7 Fe1 C4 C5 -165.3(6) . . . . ?
C1 Fe1 C4 C5 38.0(5) . . . . ?
C10 Fe1 C4 C5 -43.2(12) . . . . ?
C6 Fe1 C4 C5 157.5(15) . . . . ?
C3 C4 C5 C1 -1.6(11) . . . . ?
Fe1 C4 C5 C1 -59.1(6) . . . . ?
C3 C4 C5 Fe1 57.6(7) . . . . ?
C11 C1 C5 C4 176.5(8) . . . . ?
C2 C1 C5 C4 0.4(10) . . . . ?
Fe1 C1 C5 C4 59.8(6) . . . . ?
C11 C1 C5 Fe1 116.7(9) . . . . ?
C2 C1 C5 Fe1 -59.4(6) . . . . ?
C8 Fe1 C5 C4 76.3(7) . . . . ?
C3 Fe1 C5 C4 -36.3(5) . . . . ?
C2 Fe1 C5 C4 -80.7(6) . . . . ?
C9 Fe1 C5 C4 117.8(6) . . . . ?
C7 Fe1 C5 C4 44.5(16) . . . . ?
C1 Fe1 C5 C4 -119.2(8) . . . . ?
C10 Fe1 C5 C4 161.0(6) . . . . ?
C6 Fe1 C5 C4 -164.6(10) . . . . ?
C8 Fe1 C5 C1 -164.5(5) . . . . ?
C3 Fe1 C5 C1 82.9(6) . . . . ?
C2 Fe1 C5 C1 38.5(5) . . . . ?
C9 Fe1 C5 C1 -123.0(6) . . . . ?
C7 Fe1 C5 C1 163.7(13) . . . . ?
C4 Fe1 C5 C1 119.2(8) . . . . ?
C10 Fe1 C5 C1 -79.8(7) . . . . ?
C6 Fe1 C5 C1 -45.4(12) . . . . ?
C8 Fe1 C6 C7 -36.3(6) . . . . ?
C3 Fe1 C6 C7 76.0(8) . . . . ?
C2 Fe1 C6 C7 117.2(7) . . . . ?
C9 Fe1 C6 C7 -81.0(7) . . . . ?
C1 Fe1 C6 C7 160.2(6) . . . . ?
C5 Fe1 C6 C7 -167.5(9) . . . . ?
C4 Fe1 C6 C7 48.1(19) . . . . ?
C10 Fe1 C6 C7 -119.0(10) . . . . ?
C8 Fe1 C6 C10 82.8(7) . . . . ?
C3 Fe1 C6 C10 -164.9(6) . . . . ?
C2 Fe1 C6 C10 -123.7(7) . . . . ?
C9 Fe1 C6 C10 38.1(7) . . . . ?
C7 Fe1 C6 C10 119.0(10) . . . . ?
C1 Fe1 C6 C10 -80.7(8) . . . . ?
C5 Fe1 C6 C10 -48.4(14) . . . . ?
C4 Fe1 C6 C10 167.1(13) . . . . ?
C10 C6 C7 C8 0.6(12) . . . . ?
Fe1 C6 C7 C8 59.6(8) . . . . ?
C10 C6 C7 Fe1 -58.9(7) . . . . ?
C3 Fe1 C7 C8 116.5(7) . . . . ?
C2 Fe1 C7 C8 159.9(6) . . . . ?
C9 Fe1 C7 C8 -37.5(6) . . . . ?
C1 Fe1 C7 C8 -164.0(8) . . . . ?
C5 Fe1 C7 C8 41.7(17) . . . . ?
C4 Fe1 C7 C8 76.1(8) . . . . ?
C10 Fe1 C7 C8 -81.9(7) . . . . ?
C6 Fe1 C7 C8 -119.8(9) . . . . ?
C8 Fe1 C7 C6 119.8(9) . . . . ?
C3 Fe1 C7 C6 -123.7(7) . . . . ?
C2 Fe1 C7 C6 -80.3(7) . . . . ?
C9 Fe1 C7 C6 82.2(7) . . . . ?
C1 Fe1 C7 C6 -44.3(13) . . . . ?
C5 Fe1 C7 C6 161.5(13) . . . . ?
C4 Fe1 C7 C6 -164.2(7) . . . . ?
C10 Fe1 C7 C6 37.8(7) . . . . ?
C6 C7 C8 C9 -1.0(12) . . . . ?
Fe1 C7 C8 C9 59.0(7) . . . . ?
C6 C7 C8 Fe1 -59.9(8) . . . . ?
C3 Fe1 C8 C7 -80.9(8) . . . . ?
C2 Fe1 C8 C7 -43.2(13) . . . . ?
C9 Fe1 C8 C7 121.1(10) . . . . ?
C1 Fe1 C8 C7 155.3(13) . . . . ?
C5 Fe1 C8 C7 -165.9(6) . . . . ?
C4 Fe1 C8 C7 -123.8(7) . . . . ?
C10 Fe1 C8 C7 82.1(7) . . . . ?
C6 Fe1 C8 C7 38.0(6) . . . . ?
C3 Fe1 C8 C9 158.0(6) . . . . ?
C2 Fe1 C8 C9 -164.3(8) . . . . ?
C7 Fe1 C8 C9 -121.1(10) . . . . ?
C1 Fe1 C8 C9 34.2(18) . . . . ?
C5 Fe1 C8 C9 73.0(8) . . . . ?
C4 Fe1 C8 C9 115.1(7) . . . . ?
C10 Fe1 C8 C9 -39.0(6) . . . . ?
C6 Fe1 C8 C9 -83.1(7) . . . . ?
C7 C8 C9 C10 1.0(12) . . . . ?
Fe1 C8 C9 C10 60.7(6) . . . . ?
C7 C8 C9 Fe1 -59.7(8) . . . . ?
C3 Fe1 C9 C8 -50.8(13) . . . . ?
C2 Fe1 C9 C8 157.5(12) . . . . ?
C7 Fe1 C9 C8 35.4(6) . . . . ?
C1 Fe1 C9 C8 -169.0(6) . . . . ?
C5 Fe1 C9 C8 -127.1(7) . . . . ?
C4 Fe1 C9 C8 -85.0(7) . . . . ?
C10 Fe1 C9 C8 117.2(9) . . . . ?
C6 Fe1 C9 C8 79.5(7) . . . . ?
C8 Fe1 C9 C10 -117.2(9) . . . . ?
C3 Fe1 C9 C10 -168.0(9) . . . . ?
C2 Fe1 C9 C10 40.4(16) . . . . ?
C7 Fe1 C9 C10 -81.8(7) . . . . ?
C1 Fe1 C9 C10 73.8(7) . . . . ?
C5 Fe1 C9 C10 115.7(6) . . . . ?
C4 Fe1 C9 C10 157.9(6) . . . . ?
C6 Fe1 C9 C10 -37.7(6) . . . . ?
C7 C6 C10 C9 0.0(11) . . . . ?
Fe1 C6 C10 C9 -58.4(7) . . . . ?
C7 C6 C10 Fe1 58.4(7) . . . . ?
C8 C9 C10 C6 -0.5(11) . . . . ?
Fe1 C9 C10 C6 59.2(7) . . . . ?
C8 C9 C10 Fe1 -59.7(6) . . . . ?
C8 Fe1 C10 C6 -80.0(8) . . . . ?
C3 Fe1 C10 C6 44.2(17) . . . . ?
C2 Fe1 C10 C6 74.7(8) . . . . ?
C9 Fe1 C10 C6 -119.2(10) . . . . ?
C7 Fe1 C10 C6 -37.9(7) . . . . ?
C1 Fe1 C10 C6 116.2(7) . . . . ?
C5 Fe1 C10 C6 158.4(7) . . . . ?
C4 Fe1 C10 C6 -170.8(10) . . . . ?
C8 Fe1 C10 C9 39.2(6) . . . . ?
C3 Fe1 C10 C9 163.4(12) . . . . ?
C2 Fe1 C10 C9 -166.1(6) . . . . ?
C7 Fe1 C10 C9 81.2(7) . . . . ?
C1 Fe1 C10 C9 -124.7(6) . . . . ?
C5 Fe1 C10 C9 -82.5(7) . . . . ?
C4 Fe1 C10 C9 -51.6(12) . . . . ?
C6 Fe1 C10 C9 119.2(10) . . . . ?
C5 C1 C11 O1 3.1(14) . . . . ?
C2 C1 C11 O1 178.4(9) . . . . ?
Fe1 C1 C11 O1 90.9(10) . . . . ?
C5 C1 C11 Se1 -175.9(7) . . . . ?
C2 C1 C11 Se1 -0.6(12) . . . . ?
Fe1 C1 C11 Se1 -88.1(8) . . . . ?
Cu1 Se1 C11 O1 108.2(7) . . . . ?
Cu1 Se1 C11 O1 17.4(8) 4_655 . . . ?
Cu1 Se1 C11 C1 -72.7(7) . . . . ?
Cu1 Se1 C11 C1 -163.6(6) 4_655 . . . ?
C24A P1 C12 C13 88.5(10) . . . . ?
C18 P1 C12 C13 -5.8(10) . . . . ?
C24 P1 C12 C13 101.5(10) . . . . ?
C18A P1 C12 C13 -18.7(10) . . . . ?
Cu1 P1 C12 C13 -138.9(8) . . . . ?
C24A P1 C12 C17 -90.8(9) . . . . ?
C18 P1 C12 C17 174.9(8) . . . . ?
C24 P1 C12 C17 -77.8(9) . . . . ?
C18A P1 C12 C17 162.0(8) . . . . ?
Cu1 P1 C12 C17 41.8(9) . . . . ?
C17 C12 C13 C14 1.6(16) . . . . ?
P1 C12 C13 C14 -177.6(8) . . . . ?
C12 C13 C14 C15 -0.9(17) . . . . ?
C13 C14 C15 C16 -0.2(18) . . . . ?
C14 C15 C16 C17 0.5(18) . . . . ?
C15 C16 C17 C12 0.2(18) . . . . ?
C13 C12 C17 C16 -1.3(16) . . . . ?
P1 C12 C17 C16 178.0(8) . . . . ?
C24A P1 C18 C19 163.4(8) . . . . ?
C12 P1 C18 C19 -91.9(7) . . . . ?
C24 P1 C18 C19 162.8(7) . . . . ?
C18A P1 C18 C19 -5(4) . . . . ?
Cu1 P1 C18 C19 40.2(8) . . . . ?
C24A P1 C18 C23 -19.2(10) . . . . ?
C12 P1 C18 C23 85.4(9) . . . . ?
C24 P1 C18 C23 -19.9(10) . . . . ?
C18A P1 C18 C23 172(4) . . . . ?
Cu1 P1 C18 C23 -142.5(7) . . . . ?
C23 C18 C19 C20 0.0 . . . . ?
P1 C18 C19 C20 177.5(11) . . . . ?
C18 C19 C20 C21 0.0 . . . . ?
C19 C20 C21 C22 0.0 . . . . ?
C20 C21 C22 C23 0.0 . . . . ?
C21 C22 C23 C18 0.0 . . . . ?
C19 C18 C23 C22 0.0 . . . . ?
P1 C18 C23 C22 -177.3(12) . . . . ?
C24A P1 C18A C19A 167.5(8) . . . . ?
C18 P1 C18A C19A 179(4) . . . . ?
C12 P1 C18A C19A -84.8(8) . . . . ?
C24 P1 C18A C19A 166.1(7) . . . . ?
Cu1 P1 C18A C19A 40.5(8) . . . . ?
C24A P1 C18A C23A -16.0(10) . . . . ?
C18 P1 C18A C23A -4(3) . . . . ?
C12 P1 C18A C23A 91.7(8) . . . . ?
C24 P1 C18A C23A -17.3(10) . . . . ?
Cu1 P1 C18A C23A -143.0(7) . . . . ?
C23A C18A C19A C20A 0.0 . . . . ?
P1 C18A C19A C20A 176.6(10) . . . . ?
C18A C19A C20A C21A 0.0 . . . . ?
C19A C20A C21A C22A 0.0 . . . . ?
C20A C21A C22A C23A 0.0 . . . . ?
C21A C22A C23A C18A 0.0 . . . . ?
C19A C18A C23A C22A 0.0 . . . . ?
P1 C18A C23A C22A -176.5(11) . . . . ?
C24A P1 C24 C25 114(3) . . . . ?
C18 P1 C24 C25 117.1(9) . . . . ?
C12 P1 C24 C25 10.8(9) . . . . ?
C18A P1 C24 C25 120.0(9) . . . . ?
Cu1 P1 C24 C25 -114.2(7) . . . . ?
C24A P1 C24 C29 -63(3) . . . . ?
C18 P1 C24 C29 -60.2(8) . . . . ?
C12 P1 C24 C29 -166.6(7) . . . . ?
C18A P1 C24 C29 -57.3(9) . . . . ?
Cu1 P1 C24 C29 68.4(7) . . . . ?
C29 C24 C25 C26 0.0 . . . . ?
P1 C24 C25 C26 -177.3(10) . . . . ?
C24 C25 C26 C27 0.0 . . . . ?
C25 C26 C27 C28 0.0 . . . . ?
C26 C27 C28 C29 0.0 . . . . ?
C27 C28 C29 C24 0.0 . . . . ?
C25 C24 C29 C28 0.0 . . . . ?
P1 C24 C29 C28 177.5(9) . . . . ?
C18 P1 C24A C25A 75.7(10) . . . . ?
C12 P1 C24A C25A -27.7(10) . . . . ?
C24 P1 C24A C25A -107(3) . . . . ?
C18A P1 C24A C25A 78.2(10) . . . . ?
Cu1 P1 C24A C25A -160.1(7) . . . . ?
C18 P1 C24A C29A -103.1(9) . . . . ?
C12 P1 C24A C29A 153.5(7) . . . . ?
C24 P1 C24A C29A 74(3) . . . . ?
C18A P1 C24A C29A -100.5(8) . . . . ?
Cu1 P1 C24A C29A 21.2(9) . . . . ?
C29A C24A C25A C26A 0.0 . . . . ?
P1 C24A C25A C26A -178.7(11) . . . . ?
C24A C25A C26A C27A 0.0 . . . . ?
C25A C26A C27A C28A 0.0 . . . . ?
C26A C27A C28A C29A 0.0 . . . . ?
C27A C28A C29A C24A 0.0 . . . . ?
C25A C24A C29A C28A 0.0 . . . . ?
P1 C24A C29A C28A 178.7(10) . . . . ?
